data_2004236
loop_
_publ_author_name
'Jarraya, S.'
'Ben Hassen, R.'
'Daoud, A.'
'Jouini, T.'

_publ_contact_author
;
 Prof. T. Jouini
 D\'epartement de Chimie
 Facult\'e des Sciences
 Campus Universitaire
 Tunis 1060
 Tunisie
;
_publ_section_title
;
 Dimethylammonium Pentachlorobismuthate(III)
;
_journal_issue 12
_journal_name_full 'Acta Crystallographica Section C'
_journal_page_first 2537
_journal_page_last 2538
_journal_paper_doi 10.1107/S010827019500758X
_journal_volume 51
_journal_year 1995
_chemical_formula_moiety '[NH2(CH3)2]2 [BiCl5]'
_chemical_formula_structural '[NH2(CH3)2]2[BiCl5]'
_chemical_formula_sum 'C4 H16 Bi Cl5 N2'
_chemical_formula_weight 478.42
_chemical_name_systematic
;
 Dimethylammonium Pentachlorobismuthate(III)
;
_space_group_IT_number 14
_symmetry_cell_setting monoclinic
_symmetry_space_group_name_Hall '-P 2ybc'
_symmetry_space_group_name_H-M 'P 1 21/c 1'
_audit_creation_method SHELXL
_cell_angle_alpha 90.00
_cell_angle_beta 63.025(9)
_cell_angle_gamma 90.00
_cell_formula_units_Z 4
_cell_length_a 10.8234(9)
_cell_length_b 10.3459(8)
_cell_length_c 14.381(2)
_cell_measurement_reflns_used 25
_cell_measurement_temperature 293(2)
_cell_measurement_theta_max 16
_cell_measurement_theta_min 12
_cell_volume 1435.2(3)
_computing_cell_refinement CAD-4
_computing_data_collection 'CAD-4 (Enraf-Nonius, 1989)'
_computing_data_reduction 'MOLEN (Fair, 1990)'
_computing_molecular_graphics 'ORTEP (Johnson, 1990)'
_computing_publication_material SHELXL93
_computing_structure_refinement 'SHELXL93 (Sheldrick, 1993)'
_computing_structure_solution 'SHELXS86 (Sheldrick, 1990)'
_diffrn_ambient_temperature 293(2)
_diffrn_measurement_device 'CAD4 diffractometer'
_diffrn_measurement_method \w/2\q
_diffrn_radiation_monochromator graphite
_diffrn_radiation_source 'fine-focus Seifert Mo tube'
_diffrn_radiation_type MoK\a
_diffrn_radiation_wavelength 0.71069
_diffrn_reflns_av_R_equivalents 0.0567
_diffrn_reflns_av_sigmaI/netI 0.0505
_diffrn_reflns_limit_h_max 12
_diffrn_reflns_limit_h_min -12
_diffrn_reflns_limit_k_max 12
_diffrn_reflns_limit_k_min 0
_diffrn_reflns_limit_l_max 17
_diffrn_reflns_limit_l_min -17
_diffrn_reflns_number 3239
_diffrn_reflns_theta_max 24.98
_diffrn_reflns_theta_min 2.11
_diffrn_standards_decay_% 0.8
_diffrn_standards_interval_count 200
_diffrn_standards_interval_time 60
_diffrn_standards_number 2
_exptl_absorpt_coefficient_mu 13.179
_exptl_absorpt_correction_T_max 0.99
_exptl_absorpt_correction_T_min 0.98
_exptl_absorpt_correction_type 'empirical via \y scans (North, Phillips & Mathews, 1968)'
_exptl_crystal_colour colourless
_exptl_crystal_density_diffrn 2.214
_exptl_crystal_density_meas ?
_exptl_crystal_description cubic
_exptl_crystal_F_000 888
_exptl_crystal_size_max 0.08
_exptl_crystal_size_mid 0.08
_exptl_crystal_size_min 0.08
_refine_diff_density_max 0.644
_refine_diff_density_min -0.584
_refine_ls_extinction_coef 0.00340(10)
_refine_ls_extinction_method 'SHELXL93 (Shedlrick, 1993)'
_refine_ls_goodness_of_fit_all 1.306
_refine_ls_goodness_of_fit_obs 1.394
_refine_ls_hydrogen_treatment noref
_refine_ls_matrix_type full
_refine_ls_number_parameters 110
_refine_ls_number_reflns 2525
_refine_ls_number_restraints 0
_refine_ls_restrained_S_all 1.306
_refine_ls_restrained_S_obs 1.394
_refine_ls_R_factor_all 0.0594
_refine_ls_R_factor_obs 0.0382
_refine_ls_shift/esd_max 0.113
_refine_ls_shift/esd_mean 0.006
_refine_ls_structure_factor_coef Fsqd
_refine_ls_weighting_details 'w = 1/[\s^2^(Fo^2^)+(0.0000P)^2^+3.9886P] where P = (Fo^2^+2Fc^2^)/3'
_refine_ls_weighting_scheme calc
_refine_ls_wR_factor_all 0.0706
_refine_ls_wR_factor_obs 0.0668
_reflns_number_observed 2008
_reflns_number_total 2525
_reflns_observed_criterion >2sigma(I)
_cod_data_source_file du1124.cif
_cod_data_source_block dad1
_cod_depositor_comments
;
The following automatic conversions were performed:

'_exptl_crystal_density_meas' value 'none' was changed to '?' - the
value is perceived as not measured.

Automatic conversion script
Id: cif_fix_values 3008 2015-01-20 13:52:24Z robertas 

The following automatic conversions were performed:

'_refine_ls_weighting_scheme' value 'calc w =
1/[\s^2^(Fo^2^)+(0.0000P)^2^+3.9886P] where P = (Fo^2^+2Fc^2^)/3' was
changed to 'calc'. New tag '_refine_ls_weighting_details' was
created. The value of the new tag was set to 'w =
1/[\s^2^(Fo^2^)+(0.0000P)^2^+3.9886P] where P = (Fo^2^+2Fc^2^)/3'.

Automatic conversion script
Id: cif_fix_values 3143 2015-03-26 13:38:13Z robertas 
;
_cod_original_cell_volume 1435.2(2)
_cod_original_sg_symbol_H-M 'P 21/c'
_cod_original_formula_sum 'C4 H16 Bi1 Cl5 N2'
_cod_database_code 2004236

loop_
_symmetry_equiv_pos_as_xyz
'x, y, z'
'-x, y+1/2, -z+1/2'
'-x, -y, -z'
'x, -y-1/2, z-1/2'

loop_
_atom_site_aniso_label
_atom_site_aniso_U_11
_atom_site_aniso_U_22
_atom_site_aniso_U_33
_atom_site_aniso_U_12
_atom_site_aniso_U_13
_atom_site_aniso_U_23
Bi 0.0326(2) 0.0328(2) 0.0326(2) -0.0004(2) -0.01429(14) -0.0028(2)
Cl1 0.0431(14) 0.0415(14) 0.058(2) -0.0050(12) -0.0185(12) -0.0076(13)
Cl2 0.0511(15) 0.056(2) 0.0395(14) 0.0034(13) -0.0193(12) 0.0052(13)
Cl3 0.0447(15) 0.058(2) 0.074(2) -0.0119(14) -0.0328(14) -0.002(2)
Cl4 0.058(2) 0.0355(15) 0.058(2) 0.0035(13) -0.0234(13) -0.0097(13)
Cl5 0.064(2) 0.047(2) 0.0393(14) -0.0012(14) -0.0225(12) 0.0025(12)
N 0.044(5) 0.056(6) 0.064(6) 0.004(5) -0.011(5) -0.001(5)
N' 0.055(5) 0.052(6) 0.049(5) 0.007(5) -0.028(4) -0.011(5)
C1 0.047(7) 0.116(13) 0.079(9) 0.000(8) -0.027(7) -0.026(9)
C2 0.113(12) 0.094(12) 0.061(8) -0.016(10) -0.037(8) 0.006(8)
C'1 0.086(9) 0.097(11) 0.053(7) 0.017(8) -0.036(7) 0.012(7)
C'2 0.065(9) 0.097(12) 0.106(11) -0.013(8) -0.046(8) -0.006(9)

loop_
_atom_site_label
_atom_site_occupancy
_atom_site_fract_x
_atom_site_fract_y
_atom_site_fract_z
_atom_site_U_iso_or_equiv
_atom_site_thermal_displace_type
_atom_site_calc_flag
_atom_site_type_symbol
Bi 1 .29825(4) .59322(4) .56499(3) .03285(14) Uani d Bi
Cl1 1 .5778(3) .6534(3) .5311(2) .0494(6) Uani d Cl
Cl2 1 .2434(3) .5052(3) .7550(2) .0493(7) Uani d Cl
Cl3 1 .0508(3) .5295(3) .6026(2) .0565(7) Uani d Cl
Cl4 1 .2186(3) .8223(2) .6359(2) .0514(7) Uani d Cl
Cl5 1 .3371(3) .6717(3) .3716(2) .0504(7) Uani d Cl
N 1 .0137(9) .7246(9) .8915(7) .060(3) Uani d N
N' 1 .4738(9) .4272(9) .2187(6) .050(2) Uani d N
C1 1 -.0860(10) .6920(10) .8520(10) .081(4) Uani d C
C2 1 -.024(2) .6850(10) .9970(10) .090(5) Uani d C
C'1 1 .5330(10) .4990(10) .1212(9) .077(4) Uani d C
C'2 1 .3420(10) .3640(10) .2410(10) .086(5) Uani d C
H1N 1 .0959 .6886 .8491 .072 Uiso calc H
H2N 1 .0255 .8109 .8876 .072 Uiso calc H
H1N' 1 .4600 .4815 .2714 .060 Uiso calc H
H2N' 1 .5350 .3667 .2163 .060 Uiso calc H
H1C1 1 -0.0515 .7222 .7815 .122 Uiso calc H
H2C1 1 -0.1733 .7318 .8950 .122 Uiso calc H
H3C1 1 -0.0973 .5996 .8534 .122 Uiso calc H
H1C2 1 .0475 .7106 1.0154 .136 Uiso calc H
H2C2 1 -0.0338 .5925 1.0021 .136 Uiso calc H
H3C2 1 -0.1098 .7247 1.0436 .136 Uiso calc H
H1C'1 1 .6189 .5382 .1114 .115 Uiso calc H
H2C'1 1 .4697 .5655 .1237 .115 Uiso calc H
H3C'1 1 .5506 .4417 .0643 .115 Uiso calc H
H1C'2 1 .3080 .3179 .3057 .130 Uiso calc H
H2C'2 1 .3559 .3039 .1857 .130 Uiso calc H
H3C'2 1 .2751 .4277 .2451 .130 Uiso calc H

loop_
_atom_type_symbol
_atom_type_description
_atom_type_scat_dispersion_real
_atom_type_scat_dispersion_imag
_atom_type_scat_source
C C 0.0033 0.0016 'International Tables Vol C Tables 4.2.6.8 and 6.1.1.4'
H H 0.0000 0.0000 'International Tables Vol C Tables 4.2.6.8 and 6.1.1.4'
N N 0.0061 0.0033 'International Tables Vol C Tables 4.2.6.8 and 6.1.1.4'
Cl Cl 0.1484 0.1585 'International Tables Vol C Tables 4.2.6.8 and 6.1.1.4'
Bi Bi -4.1077 10.2566 'International Tables Vol C Tables 4.2.6.8 and 6.1.1.4'

loop_
_geom_angle_atom_site_label_1
_geom_angle_atom_site_label_2
_geom_angle_atom_site_label_3
_geom_angle_site_symmetry_3
_geom_angle
_geom_angle_publ_flag
Cl3 Bi Cl4 . 91.31(9) yes
Cl3 Bi Cl2 . 88.31(9) yes
Cl4 Bi Cl2 . 91.69(9) yes
Cl3 Bi Cl5 . 87.41(9) yes
Cl4 Bi Cl5 . 89.94(8) yes
Cl2 Bi Cl5 . 175.45(8) yes
Cl3 Bi Cl1 . 176.57(9) yes
Cl4 Bi Cl1 . 90.31(8) yes
Cl2 Bi Cl1 . 88.63(8) yes
Cl5 Bi Cl1 . 95.61(8) yes
Cl3 Bi Cl1 3_666 94.97(8) yes
Cl4 Bi Cl1 3_666 173.00(8) yes
Cl2 Bi Cl1 3_666 91.58(8) yes
Cl5 Bi Cl1 3_666 87.27(8) yes
Cl1 Bi Cl1 3_666 83.57(8) yes
Bi Cl1 Bi 3_666 96.43(8) yes
C2 N C1 . 116.0(10) y
C2 N H1N . 108.3(11) no
C1 N H1N . 108.3(10) no
C2 N H2N . 108.3(11) no
C1 N H2N . 108.3(11) no
H1N N H2N . 107.4(9) no
C'1 N' C'2 . 113.0(10) yes
C'1 N' H1N' . 108.9(10) nes
C'2 N' H1N' . 108.9(9) no
C'1 N' H2N' . 108.9(9) no
C'2 N' H2N' . 108.9(10) no
H1N' N' H2N' . 107.7(8) no
N C1 H1C1 . 109.5(11) no
N C1 H2C1 . 109.5(11) no
H1C1 C1 H2C1 . 109.5(14) no
N C1 H3C1 . 109.5(12) no
H1C1 C1 H3C1 . 109.5(13) no
H2C1 C1 H3C1 . 109.5(13) no
N C2 H1C2 . 109.5(13) no
N C2 H2C2 . 109.5(12) no
H1C2 C2 H2C2 . 109.5(15) no
N C2 H3C2 . 109.5(13) no
H1C2 C2 H3C2 . 109.5(14) no
H2C2 C2 H3C2 . 109.5(14) no
N' C'1 H1C'1 . 109.5(10) no
N' C'1 H2C'1 . 109.5(11) no
H1C'1 C'1 H2C'1 . 109.5(14) no
N' C'1 H3C'1 . 109.5(12) no
H1C'1 C'1 H3C'1 . 109.5(12) no
H2C'1 C'1 H3C'1 . 109.5(11) no
N' C'2 H1C'2 . 109.5(12) no
N' C'2 H2C'2 . 109.5(12) no
H1C'2 C'2 H2C'2 . 109.5(15) no
N' C'2 H3C'2 . 109.5(13) no
H1C'2 C'2 H3C'2 . 109.5(14) no
H2C'2 C'2 H3C'2 . 109.5(14) no

loop_
_geom_bond_atom_site_label_1
_geom_bond_atom_site_label_2
_geom_bond_site_symmetry_2
_geom_bond_distance
_geom_bond_publ_flag
Bi Cl3 . 2.566(3) yes
Bi Cl4 . 2.569(3) yes
Bi Cl2 . 2.679(2) yes
Bi Cl5 . 2.741(3) yes
Bi Cl1 . 2.906(3) yes
Bi Cl1 3_666 2.922(3) yes
Cl1 Bi 3_666 2.922(3) no
N C2 . 1.44(2) yes
N C1 . 1.470(10) yes
N H1N . 0.900(8) no
N H2N . 0.900(10) no
N' C'1 . 1.450(10) yes
N' C'2 . 1.470(10) yes
N' H1N' . 0.900(8) no
N' H2N' . 0.900(9) no
C1 H1C1 . 0.960(14) no
C1 H2C1 . 0.960(12) no
C1 H3C1 . 0.96(2) no
C2 H1C2 . 0.96(2) no
C2 H2C2 . 0.96(2) no
C2 H3C2 . 0.96(2) no
C'1 H1C'1 . 0.960(14) no
C'1 H2C'1 . 0.960(13) no
C'1 H3C'1 . 0.960(13) no
C'2 H1C'2 . 0.96(2) no
C'2 H2C'2 . 0.960(15) no
C'2 H3C'2 . 0.960(15) no
